data_2219024
loop_
_publ_author_name
'Dong, Wen-Kui'
'He, Xue-Ni'
'Li, Li'
'Lv, Zhong-Wu'
'Tong, Jun-Feng'

_publ_section_title
;
 1,1'-[(Hexane-1,6-diyldioxy)bis(nitrilomethylidyne)]dinaphthalene
;
_journal_coeditor_code HG2416
_journal_issue 8
_journal_name_full 'Acta Crystallographica Section E'
_journal_page_first o1405
_journal_paper_doi 10.1107/S160053680801920X
_journal_volume 64
_journal_year 2008
_chemical_formula_iupac 'C28 H28 N2 O2'
_chemical_formula_moiety 'C28 H28 N2 O2'
_chemical_formula_sum 'C28 H28 N2 O2'
_chemical_formula_weight 424.52
_chemical_name_systematic
;
1,1'-[(Hexane-1,6-diyldioxy)bis(nitrilomethylidyne)]dinaphthalene
;
_space_group_IT_number 14
_symmetry_cell_setting monoclinic
_symmetry_space_group_name_Hall '-P 2ybc'
_symmetry_space_group_name_H-M 'P 1 21/c 1'
_atom_sites_solution_hydrogens geom
_atom_sites_solution_primary direct
_atom_sites_solution_secondary difmap
_audit_creation_method SHELXL-97
_cell_angle_alpha 90.00
_cell_angle_beta 96.489(2)
_cell_angle_gamma 90.00
_cell_formula_units_Z 2
_cell_length_a 9.2925(16)
_cell_length_b 6.3938(12)
_cell_length_c 19.723(2)
_cell_measurement_reflns_used 1078
_cell_measurement_temperature 298(2)
_cell_measurement_theta_max 22.87
_cell_measurement_theta_min 2.206
_cell_volume 1164.3(3)
_computing_cell_refinement 'SMART (Siemens, 1996)'
_computing_data_collection 'SMART (Siemens, 1996)'
_computing_data_reduction 'SAINT (Siemens, 1996)'
_computing_molecular_graphics 'SHELXTL (Sheldrick, 2008)'
_computing_publication_material 'SHELXTL (Sheldrick, 2008)'
_computing_structure_refinement 'SHELXL97 (Sheldrick, 2008)'
_computing_structure_solution 'SHELXS97 (Sheldrick, 2008)'
_diffrn_ambient_temperature 298(2)
_diffrn_measured_fraction_theta_full 0.999
_diffrn_measured_fraction_theta_max 0.999
_diffrn_measurement_device_type 'Bruker SMART 1000 CCD area-detector'
_diffrn_measurement_method '\f and \w'
_diffrn_radiation_monochromator graphite
_diffrn_radiation_source 'fine-focus sealed tube'
_diffrn_radiation_type MoK\a
_diffrn_radiation_wavelength 0.71073
_diffrn_reflns_av_R_equivalents 0.0397
_diffrn_reflns_av_sigmaI/netI 0.0829
_diffrn_reflns_limit_h_max 10
_diffrn_reflns_limit_h_min -11
_diffrn_reflns_limit_k_max 3
_diffrn_reflns_limit_k_min -7
_diffrn_reflns_limit_l_max 23
_diffrn_reflns_limit_l_min -22
_diffrn_reflns_number 5470
_diffrn_reflns_theta_full 25.00
_diffrn_reflns_theta_max 25.00
_diffrn_reflns_theta_min 2.08
_exptl_absorpt_coefficient_mu 0.076
_exptl_absorpt_correction_T_max 0.9827
_exptl_absorpt_correction_T_min 0.9651
_exptl_absorpt_correction_type multi-scan
_exptl_absorpt_process_details '(SADABS; Sheldrick, 1996)'
_exptl_crystal_colour colorless
_exptl_crystal_density_diffrn 1.211
_exptl_crystal_density_method 'not measured'
_exptl_crystal_description block-shaped
_exptl_crystal_F_000 452
_exptl_crystal_size_max 0.47
_exptl_crystal_size_mid 0.42
_exptl_crystal_size_min 0.23
_refine_diff_density_max 0.177
_refine_diff_density_min -0.116
_refine_ls_extinction_method none
_refine_ls_goodness_of_fit_ref 1.075
_refine_ls_hydrogen_treatment constr
_refine_ls_matrix_type full
_refine_ls_number_parameters 145
_refine_ls_number_reflns 2050
_refine_ls_number_restraints 0
_refine_ls_restrained_S_all 1.075
_refine_ls_R_factor_all 0.1161
_refine_ls_R_factor_gt 0.0528
_refine_ls_shift/su_max 0.000
_refine_ls_shift/su_mean 0.000
_refine_ls_structure_factor_coef Fsqd
_refine_ls_weighting_details 'calc w=1/[\s^2^(Fo^2^)+0.4185P] where P=(Fo^2^+2Fc^2^)/3'
_refine_ls_weighting_scheme calc
_refine_ls_wR_factor_gt 0.1137
_refine_ls_wR_factor_ref 0.1545
_reflns_number_gt 1047
_reflns_number_total 2050
_reflns_threshold_expression I>2\s(I)
_cod_data_source_file hg2416.cif
_cod_data_source_block I
_cod_depositor_comments
;
The following automatic conversions were performed:
'_symmetry_cell_setting' value 'Monoclinic' changed to 'monoclinic'
according to '/home/saulius/struct/CIF-dictionaries/cif_core.dic'
dictionary named 'cif_core.dic' version 2.4.1 from 2010-06-29.

Automatic conversion script
Id: cif_fix_enum 1527 2010-12-29 10:47:43Z saulius 

The following automatic conversions were performed:

'_symmetry_cell_setting' value 'Monoclinic' changed to 'monoclinic'
according to /home/saulius/struct/CIF-dictionaries/cif_core.dic
dictionary named 'cif_core.dic' version 2.4.1 from 2010-06-29.

Automatic conversion script
Id: cif_fix_values 1715 2011-07-08 13:25:40Z adriana 
;
_cod_original_sg_symbol_H-M 'P 21/c'
_cod_database_code 2219024
_cod_database_fobs_code 2219024

loop_
_symmetry_equiv_pos_as_xyz
'x, y, z'
'-x, y+1/2, -z+1/2'
'-x, -y, -z'
'x, -y-1/2, z-1/2'

loop_
_atom_site_type_symbol
_atom_site_label
_atom_site_fract_x
_atom_site_fract_y
_atom_site_fract_z
_atom_site_U_iso_or_equiv
_atom_site_adp_type
_atom_site_calc_flag
_atom_site_refinement_flags
_atom_site_occupancy
N N1 0.2373(3) 0.6843(4) 0.09525(11) 0.0619(7) Uani d . 1
O O1 0.2359(2) 0.5082(3) 0.05242(10) 0.0696(6) Uani d . 1
C C1 0.3666(3) 0.3957(4) 0.06716(14) 0.0599(8) Uani d . 1
H H1A 0.3749 0.3439 0.1137 0.072 Uiso calc R 1
H H1B 0.4486 0.4861 0.0624 0.072 Uiso calc R 1
C C2 0.3651(3) 0.2176(5) 0.01842(14) 0.0608(8) Uani d . 1
H H2A 0.3492 0.2722 -0.0277 0.073 Uiso calc R 1
H H2B 0.2840 0.1272 0.0250 0.073 Uiso calc R 1
C C3 0.5006(3) 0.0891(4) 0.02526(13) 0.0633(9) Uani d . 1
H H3A 0.5156 0.0321 0.0711 0.076 Uiso calc R 1
H H3B 0.5820 0.1798 0.0195 0.076 Uiso calc R 1
C C4 0.1146(4) 0.7770(5) 0.08649(13) 0.0580(8) Uani d . 1
H H4 0.0423 0.7156 0.0565 0.070 Uiso calc R 1
C C5 0.0789(3) 0.9699(5) 0.11943(13) 0.0526(7) Uani d . 1
C C6 -0.0446(3) 1.0682(5) 0.09222(15) 0.0658(9) Uani d . 1
H H6 -0.1010 1.0040 0.0562 0.079 Uiso calc R 1
C C7 -0.0904(4) 1.2583(6) 0.11549(17) 0.0755(10) Uani d . 1
H H7 -0.1745 1.3205 0.0947 0.091 Uiso calc R 1
C C8 -0.0126(4) 1.3520(5) 0.16820(17) 0.0721(10) Uani d . 1
H H8 -0.0436 1.4792 0.1842 0.086 Uiso calc R 1
C C9 0.1160(3) 1.2596(5) 0.19969(14) 0.0562(8) Uani d . 1
C C10 0.1637(3) 1.0647(5) 0.17612(13) 0.0498(7) Uani d . 1
C C11 0.2900(3) 0.9759(5) 0.21026(14) 0.0661(9) Uani d . 1
H H11 0.3231 0.8479 0.1959 0.079 Uiso calc R 1
C C12 0.3639(4) 1.0755(7) 0.26392(17) 0.0859(11) Uani d . 1
H H12 0.4470 1.0142 0.2861 0.103 Uiso calc R 1
C C13 0.3182(5) 1.2668(7) 0.28634(18) 0.0911(12) Uani d . 1
H H13 0.3713 1.3338 0.3228 0.109 Uiso calc R 1
C C14 0.1975(4) 1.3554(6) 0.25544(18) 0.0798(11) Uani d . 1
H H14 0.1672 1.4832 0.2713 0.096 Uiso calc R 1

loop_
_atom_site_aniso_label
_atom_site_aniso_U_11
_atom_site_aniso_U_22
_atom_site_aniso_U_33
_atom_site_aniso_U_12
_atom_site_aniso_U_13
_atom_site_aniso_U_23
N1 0.0736(19) 0.0517(16) 0.0629(16) -0.0071(14) 0.0189(13) -0.0125(13)
O1 0.0779(15) 0.0602(14) 0.0711(13) 0.0002(12) 0.0109(11) -0.0154(12)
C1 0.067(2) 0.0532(19) 0.0614(18) -0.0088(17) 0.0143(15) -0.0052(16)
C2 0.071(2) 0.0524(18) 0.0598(18) -0.0114(17) 0.0115(15) -0.0068(16)
C3 0.073(2) 0.056(2) 0.0618(18) -0.0078(18) 0.0109(16) -0.0047(15)
C4 0.065(2) 0.057(2) 0.0525(17) -0.0090(18) 0.0092(15) -0.0024(16)
C5 0.0578(18) 0.0535(19) 0.0489(15) -0.0051(16) 0.0166(14) 0.0034(15)
C6 0.062(2) 0.074(2) 0.0617(19) -0.0002(19) 0.0080(16) 0.0071(18)
C7 0.067(2) 0.080(3) 0.080(2) 0.011(2) 0.0131(19) 0.010(2)
C8 0.079(2) 0.061(2) 0.083(2) 0.007(2) 0.039(2) 0.007(2)
C9 0.062(2) 0.059(2) 0.0526(17) -0.0102(18) 0.0249(15) -0.0031(16)
C10 0.0535(18) 0.0528(19) 0.0455(15) -0.0091(16) 0.0160(13) -0.0003(14)
C11 0.068(2) 0.069(2) 0.0614(18) 0.0025(18) 0.0087(16) -0.0055(18)
C12 0.071(2) 0.116(3) 0.068(2) 0.001(2) -0.0050(18) -0.016(2)
C13 0.087(3) 0.118(4) 0.069(2) -0.025(3) 0.010(2) -0.037(2)
C14 0.086(3) 0.079(3) 0.080(2) -0.014(2) 0.034(2) -0.020(2)

loop_
_atom_type_symbol
_atom_type_description
_atom_type_scat_dispersion_real
_atom_type_scat_dispersion_imag
_atom_type_scat_source
C C 0.0033 0.0016 'International Tables Vol C Tables 4.2.6.8 and 6.1.1.4'
H H 0.0000 0.0000 'International Tables Vol C Tables 4.2.6.8 and 6.1.1.4'
N N 0.0061 0.0033 'International Tables Vol C Tables 4.2.6.8 and 6.1.1.4'
O O 0.0106 0.0060 'International Tables Vol C Tables 4.2.6.8 and 6.1.1.4'

loop_
_geom_angle_atom_site_label_1
_geom_angle_atom_site_label_2
_geom_angle_atom_site_label_3
_geom_angle_site_symmetry_1
_geom_angle_site_symmetry_3
_geom_angle
C4 N1 O1 . . 110.0(2)
N1 O1 C1 . . 109.6(2)
O1 C1 C2 . . 108.2(2)
O1 C1 H1A . . 110.1
C2 C1 H1A . . 110.1
O1 C1 H1B . . 110.1
C2 C1 H1B . . 110.1
H1A C1 H1B . . 108.4
C1 C2 C3 . . 114.5(2)
C1 C2 H2A . . 108.6
C3 C2 H2A . . 108.6
C1 C2 H2B . . 108.6
C3 C2 H2B . . 108.6
H2A C2 H2B . . 107.6
C2 C3 C3 . 3_655 114.2(3)
C2 C3 H3A . . 108.7
C3 C3 H3A 3_655 . 108.7
C2 C3 H3B . . 108.7
C3 C3 H3B 3_655 . 108.7
H3A C3 H3B . . 107.6
N1 C4 C5 . . 125.4(3)
N1 C4 H4 . . 117.3
C5 C4 H4 . . 117.3
C6 C5 C10 . . 118.5(3)
C6 C5 C4 . . 116.1(3)
C10 C5 C4 . . 125.3(3)
C5 C6 C7 . . 123.4(3)
C5 C6 H6 . . 118.3
C7 C6 H6 . . 118.3
C8 C7 C6 . . 119.4(3)
C8 C7 H7 . . 120.3
C6 C7 H7 . . 120.3
C7 C8 C9 . . 120.7(3)
C7 C8 H8 . . 119.7
C9 C8 H8 . . 119.7
C14 C9 C8 . . 121.1(3)
C14 C9 C10 . . 118.6(3)
C8 C9 C10 . . 120.2(3)
C11 C10 C9 . . 118.2(3)
C11 C10 C5 . . 124.1(3)
C9 C10 C5 . . 117.7(3)
C12 C11 C10 . . 120.5(3)
C12 C11 H11 . . 119.8
C10 C11 H11 . . 119.8
C11 C12 C13 . . 121.2(3)
C11 C12 H12 . . 119.4
C13 C12 H12 . . 119.4
C14 C13 C12 . . 120.0(3)
C14 C13 H13 . . 120.0
C12 C13 H13 . . 120.0
C13 C14 C9 . . 121.4(3)
C13 C14 H14 . . 119.3
C9 C14 H14 . . 119.3

loop_
_geom_bond_atom_site_label_1
_geom_bond_atom_site_label_2
_geom_bond_site_symmetry_2
_geom_bond_distance
N1 C4 . 1.279(3)
N1 O1 . 1.407(3)
O1 C1 . 1.413(3)
C1 C2 . 1.490(4)
C1 H1A . 0.9700
C1 H1B . 0.9700
C2 C3 . 1.497(4)
C2 H2A . 0.9700
C2 H2B . 0.9700
C3 C3 3_655 1.513(5)
C3 H3A . 0.9700
C3 H3B . 0.9700
C4 C5 . 1.450(4)
C4 H4 . 0.9300
C5 C6 . 1.364(4)
C5 C10 . 1.428(4)
C6 C7 . 1.383(4)
C6 H6 . 0.9300
C7 C8 . 1.339(4)
C7 H7 . 0.9300
C8 C9 . 1.412(4)
C8 H8 . 0.9300
C9 C14 . 1.404(4)
C9 C10 . 1.419(4)
C10 C11 . 1.406(4)
C11 C12 . 1.354(4)
C11 H11 . 0.9300
C12 C13 . 1.383(5)
C12 H12 . 0.9300
C13 C14 . 1.340(5)
C13 H13 . 0.9300
C14 H14 . 0.9300

loop_
_geom_torsion_atom_site_label_1
_geom_torsion_atom_site_label_2
_geom_torsion_atom_site_label_3
_geom_torsion_atom_site_label_4
_geom_torsion_site_symmetry_4
_geom_torsion
C4 N1 O1 C1 . -174.4(2)
N1 O1 C1 C2 . -176.9(2)
O1 C1 C2 C3 . 177.0(2)
C1 C2 C3 C3 3_655 -178.9(3)
O1 N1 C4 C5 . -176.7(2)
N1 C4 C5 C6 . 165.6(3)
N1 C4 C5 C10 . -13.0(4)
C10 C5 C6 C7 . 1.8(4)
C4 C5 C6 C7 . -176.8(3)
C5 C6 C7 C8 . -1.3(5)
C6 C7 C8 C9 . 0.6(5)
C7 C8 C9 C14 . -179.3(3)
C7 C8 C9 C10 . -0.6(4)
C14 C9 C10 C11 . 0.5(4)
C8 C9 C10 C11 . -178.2(3)
C14 C9 C10 C5 . 179.9(2)
C8 C9 C10 C5 . 1.1(4)
C6 C5 C10 C11 . 177.6(3)
C4 C5 C10 C11 . -3.9(4)
C6 C5 C10 C9 . -1.7(4)
C4 C5 C10 C9 . 176.8(2)
C9 C10 C11 C12 . -0.3(4)
C5 C10 C11 C12 . -179.6(3)
C10 C11 C12 C13 . -0.4(5)
C11 C12 C13 C14 . 1.0(5)
C12 C13 C14 C9 . -0.8(5)
C8 C9 C14 C13 . 178.8(3)
C10 C9 C14 C13 . 0.0(5)
